data_7202428
loop_
_publ_author_name
'Capacci-Daniel, Christina'
'Dehghan, Shoaleh'
'Wurster, Victoria M.'
'Basile, Joseph A.'
'Hiremath, Rupa'
'Sarjeant, Amy A.'
'Swift, Jennifer A.'

_publ_section_title
;
 Halogen/methyl exchange in a series of isostructural
 1,3-bis(m-dihalophenyl)ureas
;
_journal_issue 12
_journal_name_full CrystEngComm
_journal_page_first 1875
_journal_paper_doi 10.1039/b812138a
_journal_volume 10
_journal_year 2008
_chemical_formula_moiety 'C13 H10 Br2 N2 O'
_chemical_formula_sum 'C13 H10 Br2 N2 O'
_chemical_formula_weight 370.05
_chemical_melting_point 273.9
_chemical_name_common mBrPU
_chemical_name_systematic '1,3-bis(m-bromophenyl) urea'
_space_group_IT_number 18
_symmetry_cell_setting orthorhombic
_symmetry_Int_Tables_number 18
_symmetry_space_group_name_Hall 'P 2 2ab'
_symmetry_space_group_name_H-M 'P 21 21 2'
_atom_sites_solution_hydrogens geom
_atom_sites_solution_primary direct
_atom_sites_solution_secondary difmap
_audit_creation_date
;
'Thu Jul 14 13:23:07 2005'
;
_audit_creation_method SHELXL-97
_cell_angle_alpha 90.00
_cell_angle_beta 90.00
_cell_angle_gamma 90.00
_cell_formula_units_Z 2
_cell_length_a 9.5460(11)
_cell_length_b 14.7549(15)
_cell_length_c 4.5585(7)
_cell_measurement_temperature 110
_cell_measurement_theta_max 28.9932
_cell_measurement_theta_min 4.1351
_cell_volume 642.07(14)
_computing_cell_refinement 'Oxford Diffraction CrysAlis RED'
_computing_data_collection 'Oxford Diffraction CrysAlis CCD'
_computing_data_reduction 'Oxford Diffraction CrysAlis RED'
_computing_molecular_graphics 'Sheldrick, G.M. (2000). SHELXTL v6.10.'
_computing_publication_material 'Sheldrick, G.M. (2000). SHELXTL v6.10.'
_computing_structure_refinement 'Sheldrick, G.M. (2000). SHELXTL v6.10.'
_computing_structure_solution 'Sheldrick, G.M. (2000). SHELXTL v6.10.'
_diffrn_ambient_temperature 110
_diffrn_detector_area_resol_mean 15.9890
_diffrn_measured_fraction_theta_full 0.997
_diffrn_measured_fraction_theta_max 0.997
_diffrn_measurement_details 'see scan set'
_diffrn_measurement_device Kappa
_diffrn_measurement_device_type Xcalibur3
_diffrn_measurement_method ' omega scans'
_diffrn_orient_matrix_UB_11 -0.0112271755
_diffrn_orient_matrix_UB_12 -0.0639829484
_diffrn_orient_matrix_UB_13 -0.0241408655
_diffrn_orient_matrix_UB_21 0.0036623704
_diffrn_orient_matrix_UB_22 -0.0375952840
_diffrn_orient_matrix_UB_23 0.0414844495
_diffrn_orient_matrix_UB_31 -0.1551491134
_diffrn_orient_matrix_UB_32 0.0037196847
_diffrn_orient_matrix_UB_33 0.0026839577
_diffrn_radiation_monochromator graphite
_diffrn_radiation_probe x-ray
_diffrn_radiation_type 'Mo K\a'
_diffrn_radiation_wavelength 0.71073
_diffrn_reflns_av_R_equivalents 0.0498
_diffrn_reflns_av_sigmaI/netI 0.0322
_diffrn_reflns_limit_h_max 12
_diffrn_reflns_limit_h_min -13
_diffrn_reflns_limit_k_max 20
_diffrn_reflns_limit_k_min -20
_diffrn_reflns_limit_l_max 6
_diffrn_reflns_limit_l_min -6
_diffrn_reflns_number 8169
_diffrn_reflns_resolution_max 0.73
_diffrn_reflns_theta_full 29.08
_diffrn_reflns_theta_max 29.08
_diffrn_reflns_theta_min 4.27
_diffrn_source 'Enhance (Mo) X-ray Source'
_diffrn_source_current 40
_diffrn_source_power 2
_diffrn_source_voltage 50
_diffrn_standards_interval_count 1
_diffrn_standards_interval_time 50
_exptl_absorpt_coefficient_mu 6.30072
_exptl_absorpt_correction_T_max 0.85632
_exptl_absorpt_correction_T_min 0.23571
_exptl_absorpt_correction_type numerical
_exptl_absorpt_process_details
;
CrysAlis RED, Oxford Diffraction Ltd.,
Version 1.171.27p5 beta (release 01-04-2005 CrysAlis171 .NET)
(compiled Apr 1 2005,17:53:34)
Analytical numeric absorption correction using a multifaceted crystal
model based on expressions derived by R.C. Clark & J.S. Reid.
;
_exptl_crystal_colour colorless
_exptl_crystal_density_diffrn 1.914
_exptl_crystal_density_method 'not measured'
_exptl_crystal_description needle
_exptl_crystal_F_000 360
_exptl_crystal_recrystallization_method benzene
_exptl_crystal_size_max 0.32000
_exptl_crystal_size_mid 0.09754
_exptl_crystal_size_min 0.01231
_refine_diff_density_max 0.654
_refine_diff_density_min -0.833
_refine_diff_density_rms 0.105
_refine_ls_abs_structure_details 'Flack H D (1983), Acta Cryst. A39, 876-881'
_refine_ls_abs_structure_Flack -0.022(17)
_refine_ls_extinction_method none
_refine_ls_goodness_of_fit_ref 1.041
_refine_ls_hydrogen_treatment constr
_refine_ls_matrix_type full
_refine_ls_number_parameters 83
_refine_ls_number_reflns 1717
_refine_ls_number_restraints 0
_refine_ls_restrained_S_all 1.041
_refine_ls_R_factor_all 0.0380
_refine_ls_R_factor_gt 0.0362
_refine_ls_shift/su_max 0.000
_refine_ls_shift/su_mean 0.000
_refine_ls_structure_factor_coef Fsqd
_refine_ls_weighting_details 'calc w=1/[\s^2^(Fo^2^)+(0.0167P)^2^+1.6883P] where P=(Fo^2^+2Fc^2^)/3'
_refine_ls_weighting_scheme calc
_refine_ls_wR_factor_gt 0.0676
_refine_ls_wR_factor_ref 0.0686
_reflns_number_gt 1661
_reflns_number_total 1717
_reflns_threshold_expression >2sigma(I)
_cod_data_source_file b812138a.txt
_cod_data_source_block mbrpu
_cod_database_code 7202428
_audit_creation_method_reference
;
CrysAlis RED, Oxford Diffraction Ltd.,
Version 1.171.27p5 beta (release 01-04-2005 CrysAlis171 .NET)
(compiled Apr 1 2005,17:53:34)
;
_computing_data_collection_reference
;
CrysAlis CCD, Oxford Diffraction Ltd.,
Version 1.171.27p5 beta (release 01-04-2005 CrysAlis171 .NET)
(compiled Apr 1 2005,17:53:34)
;
_computing_cell_refinment_reference
;
CrysAlis RED, Oxford Diffraction Ltd.,
Version 1.171.27p5 beta (release 01-04-2005 CrysAlis171 .NET)
(compiled Apr 1 2005,17:53:34)
;
_computing_data_reduction_reference
;
CrysAlis RED, Oxford Diffraction Ltd.,
Version 1.171.27p5 beta (release 01-04-2005 CrysAlis171 .NET)
(compiled Apr 1 2005,17:53:34)
;
_cell_measurement_resolution_max 0.73

loop_
_symmetry_equiv_pos_as_xyz
'x, y, z'
'-x, -y, z'
'-x+1/2, y+1/2, -z'
'x+1/2, -y+1/2, -z'

loop_
_atom_site_label
_atom_site_type_symbol
_atom_site_fract_x
_atom_site_fract_y
_atom_site_fract_z
_atom_site_U_iso_or_equiv
_atom_site_adp_type
_atom_site_occupancy
_atom_site_symmetry_multiplicity
_atom_site_calc_flag
_atom_site_refinement_flags
_atom_site_disorder_assembly
_atom_site_disorder_group
Br1 Br 0.84972(4) 0.08145(2) 0.44065(9) 0.02795(11) Uani 1 1 d . . .
O1 O 1.0000 0.5000 0.0189(7) 0.0208(8) Uani 1 2 d S . .
N1 N 0.9435(3) 0.43085(17) 0.4511(6) 0.0136(5) Uani 1 1 d . . .
H1A H 0.9574 0.4304 0.6419 0.016 Uiso 1 1 calc R . .
C1 C 1.0000 0.5000 0.2917(10) 0.0142(9) Uani 1 2 d S . .
C2 C 0.8641(4) 0.36001(19) 0.3264(6) 0.0130(6) Uani 1 1 d . . .
C3 C 0.8896(3) 0.2717(2) 0.4257(8) 0.0152(6) Uani 1 1 d . . .
H3A H 0.9592 0.2604 0.5700 0.018 Uiso 1 1 calc R . .
C4 C 0.8115(4) 0.2010(2) 0.3101(8) 0.0188(7) Uani 1 1 d . . .
C5 C 0.7081(4) 0.2147(2) 0.0983(8) 0.0191(7) Uani 1 1 d . . .
H5A H 0.6559 0.1655 0.0205 0.023 Uiso 1 1 calc R . .
C6 C 0.6845(4) 0.3035(2) 0.0053(7) 0.0213(8) Uani 1 1 d . . .
H6A H 0.6146 0.3149 -0.1382 0.026 Uiso 1 1 calc R . .
C7 C 0.7610(4) 0.3755(2) 0.1182(7) 0.0180(7) Uani 1 1 d . . .
H7A H 0.7428 0.4355 0.0526 0.022 Uiso 1 1 calc R . .

loop_
_atom_site_aniso_label
_atom_site_aniso_U_11
_atom_site_aniso_U_22
_atom_site_aniso_U_33
_atom_site_aniso_U_23
_atom_site_aniso_U_13
_atom_site_aniso_U_12
Br1 0.03216(19) 0.01307(15) 0.03861(19) 0.00066(15) 0.00128(19) -0.00268(16)
O1 0.0292(19) 0.0234(18) 0.0097(18) 0.000 0.000 -0.0098(15)
N1 0.0180(12) 0.0114(12) 0.0114(10) -0.0029(12) 0.0011(11) -0.0038(10)
C1 0.018(2) 0.012(2) 0.012(2) 0.000 0.000 -0.0009(18)
C2 0.0175(15) 0.0114(13) 0.0100(12) -0.0018(10) 0.0020(13) -0.0024(13)
C3 0.0161(14) 0.0151(14) 0.0144(13) -0.0014(13) 0.0032(13) -0.0006(11)
C4 0.0229(17) 0.0140(15) 0.0193(16) -0.0010(13) 0.0025(13) 0.0000(13)
C5 0.0181(16) 0.0204(16) 0.0188(17) -0.0023(13) 0.0028(13) -0.0055(13)
C6 0.0218(18) 0.0251(17) 0.0171(19) -0.0029(12) -0.0019(12) -0.0036(14)
C7 0.0210(17) 0.0180(16) 0.0152(17) -0.0011(12) 0.0010(13) -0.0021(14)

loop_
_atom_type_symbol
_atom_type_description
_atom_type_scat_dispersion_real
_atom_type_scat_dispersion_imag
_atom_type_scat_source
C C 0.0033 0.0016 'International Tables Vol C Tables 4.2.6.8 and 6.1.1.4'
H H 0.0000 0.0000 'International Tables Vol C Tables 4.2.6.8 and 6.1.1.4'
N N 0.0061 0.0033 'International Tables Vol C Tables 4.2.6.8 and 6.1.1.4'
O O 0.0106 0.0060 'International Tables Vol C Tables 4.2.6.8 and 6.1.1.4'
Br Br -0.2901 2.4595 'International Tables Vol C Tables 4.2.6.8 and 6.1.1.4'

loop_
_exptl_crystal_face_index_h
_exptl_crystal_face_index_k
_exptl_crystal_face_index_l
_exptl_crystal_face_perp_dist
-10.00 -14.00 1.00 0.0486
10.00 -15.00 0.00 0.0185
1.00 1.00 -6.00 0.3200
-1.00 -1.00 6.00 0.2956
-9.00 13.00 3.00 0.1366
3.00 -20.00 0.00 0.0123
-11.00 -12.00 0.00 0.0155
11.00 12.00 0.00 0.0124
-9.00 16.00 0.00 0.0185

loop_
_geom_angle_atom_site_label_1
_geom_angle_atom_site_label_2
_geom_angle_atom_site_label_3
_geom_angle
_geom_angle_site_symmetry_1
_geom_angle_site_symmetry_3
_geom_angle_publ_flag
C1 N1 C2 123.5(3) . . ?
C1 N1 H1A 118.2 . . ?
C2 N1 H1A 118.2 . . ?
O1 C1 N1 122.2(2) . . ?
O1 C1 N1 122.2(2) . 2_765 ?
N1 C1 N1 115.6(4) . 2_765 ?
C7 C2 C3 119.9(3) . . ?
C7 C2 N1 122.3(3) . . ?
C3 C2 N1 117.8(3) . . ?
C4 C3 C2 118.9(3) . . ?
C4 C3 H3A 120.5 . . ?
C2 C3 H3A 120.5 . . ?
C3 C4 C5 122.3(3) . . ?
C3 C4 Br1 118.5(3) . . ?
C5 C4 Br1 119.2(3) . . ?
C6 C5 C4 117.4(3) . . ?
C6 C5 H5A 121.3 . . ?
C4 C5 H5A 121.3 . . ?
C7 C6 C5 121.4(3) . . ?
C7 C6 H6A 119.3 . . ?
C5 C6 H6A 119.3 . . ?
C2 C7 C6 120.1(3) . . ?
C2 C7 H7A 120.0 . . ?
C6 C7 H7A 120.0 . . ?

loop_
_geom_bond_atom_site_label_1
_geom_bond_atom_site_label_2
_geom_bond_distance
_geom_bond_site_symmetry_2
_geom_bond_publ_flag
Br1 C4 1.897(3) . ?
O1 C1 1.243(6) . ?
N1 C1 1.364(3) . ?
N1 C2 1.411(4) . ?
N1 H1A 0.8800 . ?
C1 N1 1.364(3) 2_765 ?
C2 C7 1.386(5) . ?
C2 C3 1.401(4) . ?
C3 C4 1.385(5) . ?
C3 H3A 0.9500 . ?
C4 C5 1.395(5) . ?
C5 C6 1.395(5) . ?
C5 H5A 0.9500 . ?
C6 C7 1.388(5) . ?
C6 H6A 0.9500 . ?
C7 H7A 0.9500 . ?

loop_
_geom_torsion_atom_site_label_1
_geom_torsion_atom_site_label_2
_geom_torsion_atom_site_label_3
_geom_torsion_atom_site_label_4
_geom_torsion
_geom_torsion_site_symmetry_1
_geom_torsion_site_symmetry_2
_geom_torsion_site_symmetry_3
_geom_torsion_site_symmetry_4
_geom_torsion_publ_flag
C2 N1 C1 O1 -8.9(3) . . . . ?
C2 N1 C1 N1 171.1(3) . . . 2_765 ?
C1 N1 C2 C7 -44.4(4) . . . . ?
C1 N1 C2 C3 137.3(3) . . . . ?
C7 C2 C3 C4 0.7(5) . . . . ?
N1 C2 C3 C4 179.0(3) . . . . ?
C2 C3 C4 C5 -0.1(5) . . . . ?
C2 C3 C4 Br1 178.7(2) . . . . ?
C3 C4 C5 C6 -0.3(5) . . . . ?
Br1 C4 C5 C6 -179.2(3) . . . . ?
C4 C5 C6 C7 0.2(5) . . . . ?
C3 C2 C7 C6 -0.9(5) . . . . ?
N1 C2 C7 C6 -179.1(3) . . . . ?
C5 C6 C7 C2 0.4(5) . . . . ?
